data_4345825
loop_
_publ_author_name
'Cuello-Garibo, Jordi-Amat'
'P\'erez-Gallent, Elena'
'van der Boon, Lennard'
'Siegler, Maxime A.'
'Bonnet, Sylvestre'

_publ_section_title
;
 Influence of the Steric Bulk and Solvent on the Photoreactivity of
 Ruthenium Polypyridyl Complexes Coordinated to l-Proline.
;
_journal_issue 9
_journal_name_full 'Inorganic chemistry'
_journal_page_first 4818
_journal_page_last 4828
_journal_paper_doi 10.1021/acs.inorgchem.6b02794
_journal_volume 56
_journal_year 2017
_chemical_absolute_configuration ad
_chemical_formula_moiety 'C27 H28 N5 O2 Ru, F6 P, H2 O'
_chemical_formula_sum 'C27 H30 F6 N5 O3 P Ru'
_chemical_formula_weight 718.60
_space_group_crystal_system triclinic
_space_group_IT_number 1
_space_group_name_Hall 'P 1'
_space_group_name_H-M_alt 'P 1'
_symmetry_space_group_name_Hall 'P 1'
_symmetry_space_group_name_H-M 'P 1'
_atom_sites_solution_hydrogens mixed
_atom_sites_solution_primary direct
_atom_sites_solution_secondary difmap
_audit_creation_method SHELXL-2014/7
_cell_angle_alpha 87.003(2)
_cell_angle_beta 76.564(2)
_cell_angle_gamma 89.5481(19)
_cell_formula_units_Z 2
_cell_length_a 8.5551(2)
_cell_length_b 9.6743(2)
_cell_length_c 17.6421(6)
_cell_measurement_reflns_used 12597
_cell_measurement_temperature 110(2)
_cell_measurement_theta_max 27.69
_cell_measurement_theta_min 2.97
_cell_volume 1418.22(7)
_computing_cell_refinement
;
CrysAlisPro, Agilent Technologies,
Version 1.171.36.32 (release 02-08-2013 CrysAlis171 .NET)
(compiled Aug  2 2013,16:46:58)
;
_computing_data_collection
;
CrysAlisPro, Agilent Technologies,
Version 1.171.36.32 (release 02-08-2013 CrysAlis171 .NET)
(compiled Aug  2 2013,16:46:58)
;
_computing_data_reduction
;
CrysAlisPro, Agilent Technologies,
Version 1.171.36.32 (release 02-08-2013 CrysAlis171 .NET)
(compiled Aug  2 2013,16:46:58)
;
_computing_molecular_graphics 'SHELXTL v6.10 (Sheldrick, 2008)'
_computing_publication_material 'SHELXTL v6.10 (Sheldrick, 2008)'
_computing_structure_refinement 'SHELXL-2014/7 (Sheldrick, 2015)'
_computing_structure_solution 'SHELXS-2014/7 (Sheldrick, 2015)'
_diffrn_ambient_temperature 110(2)
_diffrn_measured_fraction_theta_full 1.000
_diffrn_measured_fraction_theta_max 1.000
_diffrn_measurement_device_type 'SuperNova, Dual, Cu at zero, Atlas'
_diffrn_measurement_method '\w scans'
_diffrn_radiation_monochromator mirror
_diffrn_radiation_source 'SuperNova (Mo) X-ray Source'
_diffrn_radiation_type MoK\a
_diffrn_radiation_wavelength 0.71073
_diffrn_reflns_av_R_equivalents 0.0264
_diffrn_reflns_av_unetI/netI 0.0453
_diffrn_reflns_Laue_measured_fraction_full 1.000
_diffrn_reflns_Laue_measured_fraction_max 1.000
_diffrn_reflns_limit_h_max 11
_diffrn_reflns_limit_h_min -11
_diffrn_reflns_limit_k_max 12
_diffrn_reflns_limit_k_min -12
_diffrn_reflns_limit_l_max 22
_diffrn_reflns_limit_l_min -22
_diffrn_reflns_number 19350
_diffrn_reflns_point_group_measured_fraction_full 0.902
_diffrn_reflns_point_group_measured_fraction_max 0.876
_diffrn_reflns_theta_full 25.242
_diffrn_reflns_theta_max 27.498
_diffrn_reflns_theta_min 2.366
_exptl_absorpt_coefficient_mu 0.689
_exptl_absorpt_correction_T_max 0.981
_exptl_absorpt_correction_T_min 0.805
_exptl_absorpt_correction_type analytical
_exptl_absorpt_process_details
;
CrysAlisPro, Agilent Technologies,
Version 1.171.36.32 (release 02-08-2013 CrysAlis171 .NET)
(compiled Aug  2 2013,16:46:58)
Analytical numeric absorption correction using a multifaceted crystal
            model based on expressions derived by R.C. Clark & J.S. Reid.
(Clark, R. C. & Reid, J. S. (1995). Acta Cryst. A51, 887-897)
;
_exptl_crystal_colour 'dark red-purple'
_exptl_crystal_density_diffrn 1.683
_exptl_crystal_description plate
_exptl_crystal_F_000 728
_exptl_crystal_size_max 0.43
_exptl_crystal_size_mid 0.14
_exptl_crystal_size_min 0.03
_refine_diff_density_max 0.630
_refine_diff_density_min -0.622
_refine_diff_density_rms 0.068
_refine_ls_abs_structure_details
;
 Flack x determined using 4406 quotients [(I+)-(I-)]/[(I+)+(I-)]
 (Parsons, Flack and Wagner, Acta Cryst. B69 (2013) 249-259).
;
_refine_ls_abs_structure_Flack -0.013(12)
_refine_ls_extinction_method none
_refine_ls_goodness_of_fit_ref 1.029
_refine_ls_hydrogen_treatment mixed
_refine_ls_matrix_type full
_refine_ls_number_parameters 907
_refine_ls_number_reflns 11397
_refine_ls_number_restraints 489
_refine_ls_restrained_S_all 1.038
_refine_ls_R_factor_all 0.0308
_refine_ls_R_factor_gt 0.0282
_refine_ls_shift/su_max 0.001
_refine_ls_shift/su_mean 0.000
_refine_ls_structure_factor_coef Fsqd
_refine_ls_weighting_details 'w=1/[\s^2^(Fo^2^)+(0.0319P)^2^+0.1197P] where P=(Fo^2^+2Fc^2^)/3'
_refine_ls_weighting_scheme calc
_refine_ls_wR_factor_gt 0.0639
_refine_ls_wR_factor_ref 0.0654
_reflns_Friedel_coverage 0.752
_reflns_Friedel_fraction_full 0.804
_reflns_Friedel_fraction_max 0.752
_reflns_number_gt 10840
_reflns_number_total 11397
_reflns_threshold_expression 'I > 2\s(I)'
_cod_data_source_file ic6b02794_si_002.cif
_cod_data_source_block xs0763a
_cod_database_code 4345825
_shelx_shelxl_version_number 2014/7
_shelx_space_group_comment
;
The symmetry employed for this shelxl refinement is uniquely defined
by the following loop, which should always be used as a source of
symmetry information in preference to the above space-group names.
They are only intended as comments.
;

loop_
_space_group_symop_operation_xyz
'x, y, z'

loop_
_atom_site_label
_atom_site_type_symbol
_atom_site_fract_x
_atom_site_fract_y
_atom_site_fract_z
_atom_site_U_iso_or_equiv
_atom_site_adp_type
_atom_site_occupancy
_atom_site_site_symmetry_order
_atom_site_calc_flag
_atom_site_refinement_flags_posn
_atom_site_refinement_flags_adp
_atom_site_refinement_flags_occupancy
_atom_site_disorder_assembly
_atom_site_disorder_group
Ru1 Ru 0.37585(3) 0.26728(2) 0.08922(2) 0.01175(8) Uani 1 1 d . . . . .
C1A C 0.4171(5) -0.0348(4) 0.1363(3) 0.0185(9) Uani 1 1 d . . . . .
H1A H 0.3628 -0.0562 0.0972 0.022 Uiso 1 1 calc R U . . .
C2A C 0.4627(5) -0.1417(4) 0.1809(3) 0.0209(9) Uani 1 1 d . . . . .
H2A H 0.4370 -0.2345 0.1734 0.025 Uiso 1 1 calc R U . . .
C3A C 0.5463(5) -0.1135(4) 0.2369(2) 0.0177(8) Uani 1 1 d . . . . .
H3A H 0.5783 -0.1864 0.2682 0.021 Uiso 1 1 calc R U . . .
C4A C 0.5822(5) 0.0229(4) 0.2464(2) 0.0149(8) Uani 1 1 d . . . . .
H4A H 0.6407 0.0452 0.2838 0.018 Uiso 1 1 calc R U . . .
C5A C 0.5314(5) 0.1266(4) 0.2004(2) 0.0143(8) Uani 1 1 d . . . . .
C6A C 0.5708(5) 0.2739(4) 0.2028(3) 0.0131(9) Uani 1 1 d . . . . .
C7A C 0.6569(5) 0.3209(4) 0.2543(2) 0.0165(8) Uani 1 1 d . . . . .
H7A H 0.6852 0.2586 0.2923 0.020 Uiso 1 1 calc R U . . .
C8A C 0.7012(5) 0.4593(4) 0.2498(2) 0.0180(9) Uani 1 1 d . . . . .
H8A H 0.7566 0.4944 0.2856 0.022 Uiso 1 1 calc R U . . .
C9A C 0.6622(5) 0.5449(4) 0.1915(2) 0.0165(8) Uani 1 1 d . . . . .
H9A H 0.6949 0.6392 0.1853 0.020 Uiso 1 1 calc R U . . .
C10A C 0.5755(5) 0.4920(4) 0.1425(2) 0.0160(8) Uani 1 1 d . . . . .
H10A H 0.5475 0.5527 0.1037 0.019 Uiso 1 1 calc R U . . .
C11A C 0.7821(6) 0.3034(5) 0.0068(3) 0.0267(12) Uani 1 1 d . . . . .
H11A H 0.7687 0.4021 0.0165 0.040 Uiso 1 1 calc R U . . .
H11B H 0.8953 0.2847 -0.0167 0.040 Uiso 1 1 calc R U . . .
H11C H 0.7486 0.2488 0.0562 0.040 Uiso 1 1 calc R U . . .
C12A C 0.6807(6) 0.2645(5) -0.0477(3) 0.0196(11) Uani 1 1 d . . . . .
C13A C 0.7502(8) 0.2638(6) -0.1267(3) 0.0317(14) Uani 1 1 d . . . . .
H13A H 0.8605 0.2875 -0.1452 0.038 Uiso 1 1 calc R U . . .
C14A C 0.6631(7) 0.2297(6) -0.1781(3) 0.0384(13) Uani 1 1 d . . . . .
H14A H 0.7100 0.2346 -0.2325 0.046 Uiso 1 1 calc R U . . .
C15A C 0.5066(7) 0.1882(5) -0.1505(3) 0.0322(11) Uani 1 1 d . . . . .
H15A H 0.4446 0.1609 -0.1855 0.039 Uiso 1 1 calc R U . . .
C16A C 0.4394(5) 0.1865(4) -0.0704(3) 0.0199(9) Uani 1 1 d . . . . .
C17A C 0.2762(6) 0.1317(5) -0.0365(3) 0.0212(10) Uani 1 1 d . . . . .
C18A C 0.1908(6) 0.0587(5) -0.0786(3) 0.0329(12) Uani 1 1 d . . . . .
H18A H 0.2314 0.0500 -0.1331 0.040 Uiso 1 1 calc R U . . .
C19A C 0.0456(6) -0.0017(6) -0.0411(4) 0.0388(13) Uani 1 1 d . . . . .
H19A H -0.0171 -0.0496 -0.0693 0.047 Uiso 1 1 calc R U . . .
C20A C -0.0054(6) 0.0095(5) 0.0382(3) 0.0327(12) Uani 1 1 d . . . . .
H20A H -0.1011 -0.0367 0.0657 0.039 Uiso 1 1 calc R U . . .
C21A C 0.0800(5) 0.0865(4) 0.0787(3) 0.0222(9) Uani 1 1 d . . . . .
C22A C 0.0204(6) 0.0982(5) 0.1648(3) 0.0293(11) Uani 1 1 d . . . . .
H22A H -0.0420 0.1835 0.1749 0.044 Uiso 1 1 calc R U . . .
H22B H 0.1120 0.1006 0.1893 0.044 Uiso 1 1 calc R U . . .
H22C H -0.0480 0.0183 0.1867 0.044 Uiso 1 1 calc R U . . .
C23A C 0.2089(6) 0.4665(5) -0.0184(3) 0.0234(10) Uani 1 1 d . . . . .
H23A H 0.1375 0.3848 -0.0132 0.028 Uiso 1 1 calc R U . . .
H23B H 0.2825 0.4700 -0.0709 0.028 Uiso 1 1 calc R U . . .
C24A C 0.1107(5) 0.5997(5) -0.0054(3) 0.0238(10) Uani 1 1 d . . . . .
H24A H 0.1777 0.6825 -0.0257 0.029 Uiso 1 1 calc R U . . .
H24B H 0.0179 0.5983 -0.0300 0.029 Uiso 1 1 calc R U . . .
C25A C 0.0571(6) 0.5949(5) 0.0826(3) 0.0305(11) Uani 1 1 d . . . . .
H25A H -0.0362 0.5320 0.1012 0.037 Uiso 1 1 calc R U . . .
H25B H 0.0275 0.6883 0.1015 0.037 Uiso 1 1 calc R U . . .
C26A C 0.2045(5) 0.5400(4) 0.1104(2) 0.0162(8) Uani 1 1 d . . . . .
H26A H 0.2699 0.6210 0.1182 0.019 Uiso 1 1 calc R U . . .
C27A C 0.1590(5) 0.4534(4) 0.1873(2) 0.0148(8) Uani 1 1 d . . . . .
N1A N 0.4467(4) 0.0997(3) 0.1460(2) 0.0140(7) Uani 1 1 d . . . . .
N2A N 0.5288(4) 0.3590(3) 0.14703(19) 0.0136(7) Uani 1 1 d . . . . .
N3A N 0.5225(4) 0.2315(3) -0.0192(2) 0.0146(7) Uani 1 1 d . . . . .
N4A N 0.2209(4) 0.1503(3) 0.0412(2) 0.0175(7) Uani 1 1 d . . . . .
N5A N 0.3018(4) 0.4606(3) 0.04415(19) 0.0137(7) Uani 1 1 d . . . . .
H5A H 0.4022 0.5156 0.0227 0.016 Uiso 1 1 calc R U . . .
O1A O 0.2100(3) 0.3294(3) 0.18897(16) 0.0159(6) Uani 1 1 d . . . . .
O2A O 0.0733(3) 0.5090(3) 0.24427(16) 0.0176(6) Uani 1 1 d . . . . .
Ru2 Ru 0.48002(3) 0.81253(2) 0.52415(2) 0.01162(8) Uani 1 1 d . . . . .
C1B C 0.2877(5) 1.0547(4) 0.4705(2) 0.0173(8) Uani 1 1 d . . . . .
H1B H 0.3182 1.1060 0.5092 0.021 Uiso 1 1 calc R U . . .
C2B C 0.2010(5) 1.1215(4) 0.4223(3) 0.0197(9) Uani 1 1 d . . . . .
H2B H 0.1722 1.2160 0.4284 0.024 Uiso 1 1 calc R U . . .
C3B C 0.1572(5) 1.0482(4) 0.3650(2) 0.0194(9) Uani 1 1 d . . . . .
H3B H 0.1002 1.0922 0.3302 0.023 Uiso 1 1 calc R U . . .
C4B C 0.1979(5) 0.9100(4) 0.3595(2) 0.0188(9) Uani 1 1 d . . . . .
H4B H 0.1673 0.8572 0.3213 0.023 Uiso 1 1 calc R U . . .
C5B C 0.2840(6) 0.8483(5) 0.4102(3) 0.0142(9) Uani 1 1 d . . . . .
C6B C 0.3279(5) 0.7009(4) 0.4099(2) 0.0150(8) Uani 1 1 d . . . . .
C7B C 0.2827(5) 0.6093(4) 0.3607(2) 0.0183(9) Uani 1 1 d . . . . .
H7B H 0.2245 0.6413 0.3235 0.022 Uiso 1 1 calc R U . . .
C8B C 0.3232(5) 0.4707(5) 0.3664(3) 0.0215(9) Uani 1 1 d . . . . .
H8B H 0.2959 0.4067 0.3324 0.026 Uiso 1 1 calc R U . . .
C9B C 0.4050(5) 0.4278(4) 0.4231(3) 0.0210(9) Uani 1 1 d . . . . .
H9B H 0.4329 0.3333 0.4291 0.025 Uiso 1 1 calc R U . . .
C10B C 0.4452(5) 0.5242(4) 0.4707(3) 0.0188(9) Uani 1 1 d . . . . .
H10B H 0.4993 0.4934 0.5097 0.023 Uiso 1 1 calc R U . . .
C11B C 0.0737(6) 0.8353(5) 0.6027(3) 0.0245(11) Uani 1 1 d . . . . .
H11D H 0.0922 0.9348 0.5912 0.037 Uiso 1 1 calc R U . . .
H11E H -0.0405 0.8184 0.6263 0.037 Uiso 1 1 calc R U . . .
H11F H 0.1050 0.7864 0.5542 0.037 Uiso 1 1 calc R U . . .
C12B C 0.1707(6) 0.7844(5) 0.6575(3) 0.0200(11) Uani 1 1 d . . . . .
C13B C 0.0961(7) 0.7676(6) 0.7373(3) 0.0299(13) Uani 1 1 d . . . . .
H13B H -0.0147 0.7888 0.7548 0.036 Uiso 1 1 calc R U . . .
C14B C 0.1815(7) 0.7213(6) 0.7895(3) 0.0365(12) Uani 1 1 d . . . . .
H14B H 0.1325 0.7137 0.8437 0.044 Uiso 1 1 calc R U . . .
C15B C 0.3402(6) 0.6854(5) 0.7626(3) 0.0309(11) Uani 1 1 d . . . . .
H15B H 0.4012 0.6511 0.7981 0.037 Uiso 1 1 calc R U . . .
C16B C 0.4099(5) 0.6997(4) 0.6839(2) 0.0190(9) Uani 1 1 d . . . . .
C17B C 0.5736(6) 0.6507(5) 0.6510(3) 0.0198(9) Uani 1 1 d . . . . .
C18B C 0.6592(6) 0.5696(5) 0.6948(3) 0.0319(11) Uani 1 1 d . . . . .
H18B H 0.6167 0.5507 0.7490 0.038 Uiso 1 1 calc R U . . .
C19B C 0.8059(6) 0.5172(5) 0.6586(3) 0.0366(13) Uani 1 1 d . . . . .
H19B H 0.8685 0.4647 0.6877 0.044 Uiso 1 1 calc R U . . .
C20B C 0.8604(6) 0.5427(5) 0.5789(3) 0.0301(11) Uani 1 1 d . . . . .
H20B H 0.9579 0.5020 0.5525 0.036 Uiso 1 1 calc R U . . .
C21B C 0.7745(5) 0.6270(4) 0.5372(3) 0.0203(9) Uani 1 1 d . . . . .
C22B C 0.8408(5) 0.6556(5) 0.4521(3) 0.0270(10) Uani 1 1 d . . . . .
H22D H 0.7527 0.6601 0.4252 0.041 Uiso 1 1 calc R U . . .
H22E H 0.9148 0.5815 0.4315 0.041 Uiso 1 1 calc R U . . .
H22F H 0.8987 0.7442 0.4437 0.041 Uiso 1 1 calc R U . . .
C23B C 0.6367(6) 0.9862(5) 0.6375(3) 0.0193(10) Uani 1 1 d . . . . .
H23C H 0.7027 0.9014 0.6359 0.023 Uiso 1 1 calc R U . . .
H23D H 0.5577 0.9858 0.6884 0.023 Uiso 1 1 calc R U . . .
C24B C 0.7425(6) 1.1154(4) 0.6253(3) 0.0212(9) Uani 1 1 d . . . . .
H24C H 0.6795 1.1985 0.6435 0.025 Uiso 1 1 calc R U . . .
H24D H 0.8317 1.1042 0.6521 0.025 Uiso 1 1 calc R U . . .
C25B C 0.8038(6) 1.1229(5) 0.5372(3) 0.0244(10) Uani 1 1 d . . . . .
H25C H 0.8928 1.0570 0.5209 0.029 Uiso 1 1 calc R U . . .
H25D H 0.8417 1.2175 0.5178 0.029 Uiso 1 1 calc R U . . .
C26B C 0.6573(5) 1.0836(4) 0.5072(2) 0.0172(8) Uani 1 1 d . . . . .
H26B H 0.5967 1.1701 0.4998 0.021 Uiso 1 1 calc R U . . .
C27B C 0.7017(5) 1.0146(4) 0.4295(2) 0.0152(8) Uani 1 1 d . . . . .
N1B N 0.3310(4) 0.9205(3) 0.4652(2) 0.0143(7) Uani 1 1 d . . . . .
N2B N 0.4111(4) 0.6594(3) 0.46415(19) 0.0141(7) Uani 1 1 d . . . . .
N3B N 0.3298(4) 0.7559(4) 0.6313(2) 0.0148(7) Uani 1 1 d . . . . .
N4B N 0.6324(4) 0.6839(3) 0.5733(2) 0.0157(7) Uani 1 1 d . . . . .
N5B N 0.5532(4) 0.9939(3) 0.57152(19) 0.0133(7) Uani 1 1 d . . . . .
H5B H 0.4528 1.0480 0.5904 0.016 Uiso 1 1 calc R U . . .
O1B O 0.6505(3) 0.8914(3) 0.42589(16) 0.0160(6) Uani 1 1 d . . . . .
O2B O 0.7874(3) 1.0809(3) 0.37324(17) 0.0209(6) Uani 1 1 d . . . . .
P1 P 0.2345(16) 0.2879(14) 0.6731(8) 0.0261(9) Uani 0.52(3) 1 d D U P A 1
F1 F 0.2783(16) 0.1335(11) 0.7010(7) 0.035(2) Uani 0.52(3) 1 d D U P A 1
F2 F 0.1138(15) 0.2213(14) 0.6283(12) 0.060(3) Uani 0.52(3) 1 d D U P A 1
F3 F 0.191(3) 0.4376(16) 0.6423(14) 0.037(4) Uani 0.52(3) 1 d D U P A 1
F4 F 0.3633(19) 0.3486(13) 0.7137(9) 0.049(3) Uani 0.52(3) 1 d D U P A 1
F5 F 0.097(2) 0.2963(19) 0.7492(10) 0.079(5) Uani 0.52(3) 1 d D U P A 1
F6 F 0.372(2) 0.275(3) 0.5947(10) 0.038(4) Uani 0.52(3) 1 d D U P A 1
P1' P 0.2206(17) 0.2829(15) 0.6668(8) 0.0261(9) Uani 0.48(3) 1 d D U P A 2
F1' F 0.2413(19) 0.1176(13) 0.6761(12) 0.049(4) Uani 0.48(3) 1 d D U P A 2
F2' F 0.1284(15) 0.2582(16) 0.5989(8) 0.040(3) Uani 0.48(3) 1 d D U P A 2
F3' F 0.204(3) 0.4458(17) 0.6542(16) 0.033(4) Uani 0.48(3) 1 d D U P A 2
F4' F 0.315(2) 0.305(2) 0.7309(8) 0.057(4) Uani 0.48(3) 1 d D U P A 2
F5' F 0.0529(17) 0.2743(18) 0.7280(10) 0.054(4) Uani 0.48(3) 1 d D U P A 2
F6' F 0.388(2) 0.284(3) 0.6024(12) 0.034(4) Uani 0.48(3) 1 d D U P A 2
P2 P 0.6296(4) 0.7618(4) 0.94403(19) 0.0242(6) Uani 0.777(9) 1 d D U P B 1
F7 F 0.6069(9) 0.6018(6) 0.9297(5) 0.068(3) Uani 0.777(9) 1 d D U P B 1
F8 F 0.4624(7) 0.7500(9) 1.0100(4) 0.0331(18) Uani 0.777(9) 1 d D U P B 1
F9 F 0.6508(10) 0.9174(7) 0.9619(5) 0.0353(17) Uani 0.777(9) 1 d D U P B 1
F10 F 0.7962(8) 0.7656(6) 0.8818(4) 0.063(2) Uani 0.777(9) 1 d D U P B 1
F11 F 0.5342(11) 0.8050(9) 0.8805(4) 0.073(2) Uani 0.777(9) 1 d D U P B 1
F12 F 0.7235(6) 0.7170(6) 1.0110(4) 0.0600(18) Uani 0.777(9) 1 d D U P B 1
P2' P 0.6176(16) 0.7613(15) 0.9246(7) 0.0242(6) Uani 0.223(9) 1 d D U P B 2
F7' F 0.554(2) 0.6155(17) 0.9059(11) 0.026(4) Uani 0.223(9) 1 d D U P B 2
F8' F 0.511(3) 0.736(3) 1.0133(11) 0.033(5) Uani 0.223(9) 1 d D U P B 2
F9' F 0.674(4) 0.910(2) 0.9410(17) 0.045(6) Uani 0.223(9) 1 d D U P B 2
F10' F 0.707(3) 0.788(2) 0.8385(10) 0.065(5) Uani 0.223(9) 1 d D U P B 2
F11' F 0.457(2) 0.8305(18) 0.9064(12) 0.044(4) Uani 0.223(9) 1 d D U P B 2
F12' F 0.760(2) 0.6927(18) 0.9553(15) 0.059(4) Uani 0.223(9) 1 d D U P B 2
O1W O 0.9291(5) 0.3458(4) 0.3821(2) 0.0270(8) Uani 1 1 d D . . C 2
H1W1 H 0.969(7) 0.380(5) 0.338(2) 0.040 Uiso 1 1 d D U . D 2
H1W2 H 0.901(7) 0.265(4) 0.377(3) 0.040 Uiso 1 1 d D U . E 2
O2W O 0.9211(6) 0.7755(4) 0.2544(3) 0.0456(12) Uani 1 1 d D . . F 2
H2W1 H 0.987(8) 0.705(6) 0.252(4) 0.068 Uiso 1 1 d D U . G 2
H2W2 H 0.895(9) 0.790(7) 0.302(2) 0.068 Uiso 1 1 d D U . H 2

loop_
_atom_site_aniso_label
_atom_site_aniso_U_11
_atom_site_aniso_U_22
_atom_site_aniso_U_33
_atom_site_aniso_U_23
_atom_site_aniso_U_13
_atom_site_aniso_U_12
Ru1 0.01035(18) 0.01270(16) 0.01297(18) -0.00044(13) -0.00429(14) 0.00020(12)
C1A 0.018(2) 0.018(2) 0.022(2) -0.0048(17) -0.0092(18) 0.0004(16)
C2A 0.022(2) 0.015(2) 0.027(2) -0.0024(17) -0.0086(19) -0.0006(17)
C3A 0.017(2) 0.016(2) 0.018(2) 0.0000(16) -0.0028(17) 0.0023(16)
C4A 0.013(2) 0.020(2) 0.0127(19) -0.0024(15) -0.0032(15) 0.0018(15)
C5A 0.011(2) 0.018(2) 0.014(2) -0.0042(16) -0.0010(15) -0.0006(15)
C6A 0.008(2) 0.016(2) 0.015(2) -0.0022(17) -0.0024(16) 0.0026(16)
C7A 0.012(2) 0.021(2) 0.017(2) -0.0014(16) -0.0054(16) 0.0007(16)
C8A 0.012(2) 0.022(2) 0.022(2) -0.0080(17) -0.0057(16) 0.0023(16)
C9A 0.011(2) 0.0139(19) 0.024(2) -0.0038(16) -0.0027(16) 0.0008(15)
C10A 0.013(2) 0.0156(19) 0.020(2) 0.0014(16) -0.0046(16) 0.0005(15)
C11A 0.014(2) 0.030(3) 0.034(3) -0.009(2) 0.001(2) -0.002(2)
C12A 0.015(2) 0.019(2) 0.023(3) -0.0036(18) -0.0017(19) 0.0017(18)
C13A 0.037(3) 0.031(3) 0.022(3) -0.002(2) 0.006(2) -0.003(2)
C14A 0.049(3) 0.044(3) 0.017(2) -0.003(2) 0.002(2) -0.003(3)
C15A 0.047(3) 0.036(3) 0.017(2) -0.006(2) -0.012(2) -0.001(2)
C16A 0.023(2) 0.019(2) 0.020(2) -0.0041(17) -0.0101(18) 0.0063(17)
C17A 0.023(3) 0.019(2) 0.026(2) -0.0037(18) -0.014(2) 0.0044(18)
C18A 0.033(3) 0.035(3) 0.040(3) -0.013(2) -0.023(2) 0.004(2)
C19A 0.030(3) 0.039(3) 0.058(4) -0.020(3) -0.027(3) 0.001(2)
C20A 0.021(3) 0.022(2) 0.060(4) -0.006(2) -0.017(2) -0.0058(19)
C21A 0.017(2) 0.015(2) 0.037(3) 0.0003(18) -0.012(2) 0.0009(16)
C22A 0.016(2) 0.030(2) 0.040(3) 0.006(2) -0.002(2) -0.0039(19)
C23A 0.027(3) 0.022(2) 0.025(2) 0.0049(19) -0.014(2) 0.0012(19)
C24A 0.020(2) 0.025(2) 0.025(2) 0.0095(18) -0.0054(19) 0.0016(18)
C25A 0.024(3) 0.043(3) 0.023(2) 0.009(2) -0.004(2) 0.017(2)
C26A 0.013(2) 0.0158(19) 0.019(2) -0.0001(16) -0.0024(16) 0.0033(15)
C27A 0.012(2) 0.0170(19) 0.017(2) 0.0014(15) -0.0064(16) -0.0026(15)
N1A 0.0114(17) 0.0167(17) 0.0142(17) -0.0012(13) -0.0033(13) 0.0021(13)
N2A 0.0109(17) 0.0173(17) 0.0125(17) -0.0021(13) -0.0018(13) -0.0016(14)
N3A 0.0167(18) 0.0137(17) 0.0140(17) -0.0025(13) -0.0046(14) 0.0028(13)
N4A 0.0163(19) 0.0136(17) 0.025(2) 0.0008(14) -0.0107(15) -0.0004(14)
N5A 0.0134(18) 0.0151(16) 0.0134(17) 0.0008(13) -0.0050(14) 0.0003(14)
O1A 0.0138(15) 0.0161(14) 0.0170(15) 0.0029(11) -0.0029(12) 0.0009(11)
O2A 0.0167(15) 0.0201(15) 0.0156(14) -0.0018(11) -0.0026(12) 0.0024(11)
Ru2 0.01097(18) 0.01244(16) 0.01205(17) 0.00007(12) -0.00404(13) -0.00081(13)
C1B 0.015(2) 0.0164(19) 0.022(2) -0.0015(16) -0.0064(17) -0.0007(16)
C2B 0.016(2) 0.019(2) 0.025(2) 0.0035(17) -0.0063(18) -0.0006(16)
C3B 0.014(2) 0.027(2) 0.018(2) 0.0048(17) -0.0064(17) 0.0029(17)
C4B 0.011(2) 0.027(2) 0.019(2) -0.0010(17) -0.0044(16) -0.0002(17)
C5B 0.010(2) 0.019(2) 0.014(2) -0.0028(17) -0.0024(17) 0.0011(17)
C6B 0.013(2) 0.018(2) 0.013(2) 0.0022(15) -0.0034(15) -0.0030(16)
C7B 0.017(2) 0.022(2) 0.017(2) -0.0018(17) -0.0048(17) -0.0024(17)
C8B 0.020(2) 0.024(2) 0.021(2) -0.0053(17) -0.0030(18) -0.0043(17)
C9B 0.024(2) 0.014(2) 0.027(2) -0.0006(17) -0.0081(19) -0.0048(17)
C10B 0.018(2) 0.018(2) 0.021(2) 0.0019(16) -0.0070(17) -0.0010(16)
C11B 0.010(2) 0.036(3) 0.025(2) 0.004(2) 0.0000(18) 0.003(2)
C12B 0.018(3) 0.018(2) 0.020(2) 0.0002(18) 0.002(2) 0.0009(18)
C13B 0.020(3) 0.038(3) 0.026(3) 0.000(2) 0.004(2) 0.005(2)
C14B 0.037(3) 0.051(3) 0.016(2) 0.003(2) 0.003(2) 0.004(2)
C15B 0.034(3) 0.042(3) 0.018(2) 0.005(2) -0.011(2) 0.000(2)
C16B 0.019(2) 0.020(2) 0.019(2) 0.0017(17) -0.0081(17) -0.0036(17)
C17B 0.019(2) 0.021(2) 0.021(2) 0.0018(17) -0.0093(19) -0.0022(18)
C18B 0.027(3) 0.034(3) 0.035(3) 0.014(2) -0.013(2) -0.002(2)
C19B 0.027(3) 0.032(3) 0.053(4) 0.012(2) -0.017(3) 0.005(2)
C20B 0.019(2) 0.022(2) 0.049(3) 0.003(2) -0.010(2) 0.0067(18)
C21B 0.014(2) 0.0149(19) 0.032(2) -0.0026(18) -0.0051(18) -0.0022(15)
C22B 0.017(2) 0.028(2) 0.033(3) -0.007(2) 0.0008(19) 0.0054(18)
C23B 0.020(2) 0.023(2) 0.017(2) -0.0001(18) -0.0091(19) -0.0022(18)
C24B 0.022(2) 0.022(2) 0.021(2) -0.0056(17) -0.0076(19) -0.0055(18)
C25B 0.019(2) 0.032(2) 0.023(2) -0.0019(19) -0.0071(19) -0.0093(19)
C26B 0.017(2) 0.0166(19) 0.018(2) 0.0003(16) -0.0040(17) -0.0003(16)
C27B 0.012(2) 0.019(2) 0.017(2) 0.0014(16) -0.0087(16) 0.0007(15)
N1B 0.0108(17) 0.0173(17) 0.0155(18) -0.0007(14) -0.0045(14) -0.0012(14)
N2B 0.0137(18) 0.0142(16) 0.0134(17) 0.0018(13) -0.0021(14) -0.0037(13)
N3B 0.0165(18) 0.0145(17) 0.0154(17) -0.0012(14) -0.0074(14) -0.0007(13)
N4B 0.0152(18) 0.0144(17) 0.0204(19) -0.0010(14) -0.0099(15) 0.0003(14)
N5B 0.0111(17) 0.0143(16) 0.0146(17) 0.0008(13) -0.0038(13) -0.0016(13)
O1B 0.0170(15) 0.0173(14) 0.0127(14) -0.0004(11) -0.0015(11) -0.0013(11)
O2B 0.0202(16) 0.0252(16) 0.0163(15) 0.0060(12) -0.0036(12) -0.0096(13)
P1 0.0180(17) 0.0253(10) 0.0315(17) -0.0008(10) 0.0015(11) 0.0046(10)
F1 0.039(5) 0.020(3) 0.039(5) 0.008(3) 0.000(4) -0.001(3)
F2 0.040(4) 0.051(6) 0.097(8) 0.006(6) -0.035(6) -0.015(4)
F3 0.037(7) 0.026(5) 0.047(8) 0.002(5) -0.006(6) 0.009(5)
F4 0.067(7) 0.033(5) 0.059(6) -0.002(4) -0.041(5) -0.001(4)
F5 0.069(9) 0.068(7) 0.066(8) 0.008(6) 0.053(7) 0.008(7)
F6 0.058(9) 0.030(6) 0.024(5) -0.004(4) -0.002(5) 0.005(6)
P1' 0.0180(17) 0.0253(10) 0.0315(17) -0.0008(10) 0.0015(11) 0.0046(10)
F1' 0.037(6) 0.028(5) 0.070(9) 0.006(5) 0.009(5) 0.005(4)
F2' 0.039(5) 0.044(6) 0.041(6) -0.015(4) -0.015(4) 0.004(4)
F3' 0.032(6) 0.025(5) 0.049(8) -0.013(4) -0.022(5) 0.010(4)
F4' 0.070(8) 0.072(9) 0.039(6) -0.006(6) -0.034(6) 0.012(6)
F5' 0.033(5) 0.053(7) 0.061(7) 0.009(5) 0.016(5) 0.012(5)
F6' 0.012(5) 0.034(7) 0.050(9) 0.008(6) 0.007(5) 0.003(4)
P2 0.0213(9) 0.0248(7) 0.0225(16) -0.0024(11) 0.0035(11) -0.0056(6)
F7 0.060(5) 0.034(3) 0.088(6) -0.030(3) 0.033(4) -0.013(3)
F8 0.015(3) 0.040(3) 0.039(3) -0.012(2) 0.008(2) -0.005(2)
F9 0.031(3) 0.026(3) 0.046(4) -0.004(2) -0.003(3) -0.011(2)
F10 0.047(3) 0.067(3) 0.057(4) -0.021(3) 0.030(3) -0.019(3)
F11 0.078(5) 0.107(5) 0.046(4) 0.020(4) -0.043(4) -0.030(4)
F12 0.039(3) 0.071(4) 0.068(4) 0.036(3) -0.018(3) -0.005(2)
P2' 0.0213(9) 0.0248(7) 0.0225(16) -0.0024(11) 0.0035(11) -0.0056(6)
F7' 0.027(8) 0.024(7) 0.032(7) -0.007(5) -0.013(6) -0.003(6)
F8' 0.044(11) 0.027(8) 0.026(8) 0.003(6) -0.005(8) -0.020(9)
F9' 0.043(11) 0.038(9) 0.049(12) -0.003(8) 0.001(9) -0.003(8)
F10' 0.069(10) 0.067(9) 0.041(9) -0.005(7) 0.029(8) -0.015(8)
F11' 0.032(8) 0.040(7) 0.063(10) -0.002(7) -0.020(7) 0.024(7)
F12' 0.031(8) 0.057(8) 0.094(10) -0.004(9) -0.028(8) 0.014(6)
O1W 0.036(2) 0.0215(18) 0.0245(19) 0.0042(14) -0.0101(15) -0.0070(15)
O2W 0.068(3) 0.029(2) 0.043(3) 0.0012(19) -0.020(2) 0.008(2)

loop_
_atom_type_symbol
_atom_type_description
_atom_type_scat_dispersion_real
_atom_type_scat_dispersion_imag
_atom_type_scat_source
C C 0.0033 0.0016 'International Tables Vol C Tables 4.2.6.8 and 6.1.1.4'
H H 0.0000 0.0000 'International Tables Vol C Tables 4.2.6.8 and 6.1.1.4'
N N 0.0061 0.0033 'International Tables Vol C Tables 4.2.6.8 and 6.1.1.4'
O O 0.0106 0.0060 'International Tables Vol C Tables 4.2.6.8 and 6.1.1.4'
F F 0.0171 0.0103 'International Tables Vol C Tables 4.2.6.8 and 6.1.1.4'
P P 0.1023 0.0942 'International Tables Vol C Tables 4.2.6.8 and 6.1.1.4'
Ru Ru -1.2594 0.8363 'International Tables Vol C Tables 4.2.6.8 and 6.1.1.4'

loop_
_geom_angle_atom_site_label_1
_geom_angle_atom_site_label_2
_geom_angle_atom_site_label_3
_geom_angle
N1A Ru1 N2A 79.36(14)
N1A Ru1 N3A 96.10(13)
N2A Ru1 N3A 103.54(13)
N1A Ru1 N4A 92.98(14)
N2A Ru1 N4A 172.04(14)
N3A Ru1 N4A 79.23(14)
N1A Ru1 O1A 93.39(12)
N2A Ru1 O1A 79.64(12)
N3A Ru1 O1A 170.40(13)
N4A Ru1 O1A 98.84(13)
N1A Ru1 N5A 171.56(13)
N2A Ru1 N5A 93.83(13)
N3A Ru1 N5A 90.31(13)
N4A Ru1 N5A 93.62(13)
O1A Ru1 N5A 80.39(12)
N1A C1A C2A 122.7(4)
N1A C1A H1A 118.7
C2A C1A H1A 118.7
C1A C2A C3A 119.8(4)
C1A C2A H2A 120.1
C3A C2A H2A 120.1
C4A C3A C2A 118.7(4)
C4A C3A H3A 120.7
C2A C3A H3A 120.7
C3A C4A C5A 119.0(4)
C3A C4A H4A 120.5
C5A C4A H4A 120.5
N1A C5A C4A 122.6(4)
N1A C5A C6A 114.0(4)
C4A C5A C6A 123.3(4)
N2A C6A C7A 122.3(4)
N2A C6A C5A 115.3(4)
C7A C6A C5A 122.2(4)
C8A C7A C6A 119.6(4)
C8A C7A H7A 120.2
C6A C7A H7A 120.2
C9A C8A C7A 118.0(4)
C9A C8A H8A 121.0
C7A C8A H8A 121.0
C10A C9A C8A 119.6(4)
C10A C9A H9A 120.2
C8A C9A H9A 120.2
N2A C10A C9A 123.2(4)
N2A C10A H10A 118.4
C9A C10A H10A 118.4
C12A C11A H11A 109.5
C12A C11A H11B 109.5
H11A C11A H11B 109.5
C12A C11A H11C 109.5
H11A C11A H11C 109.5
H11B C11A H11C 109.5
N3A C12A C13A 121.1(5)
N3A C12A C11A 120.1(4)
C13A C12A C11A 118.8(5)
C14A C13A C12A 120.9(5)
C14A C13A H13A 119.6
C12A C13A H13A 119.6
C13A C14A C15A 119.2(5)
C13A C14A H14A 120.4
C15A C14A H14A 120.4
C14A C15A C16A 119.1(5)
C14A C15A H15A 120.5
C16A C15A H15A 120.5
N3A C16A C15A 121.9(4)
N3A C16A C17A 116.4(4)
C15A C16A C17A 121.7(4)
N4A C17A C18A 122.4(5)
N4A C17A C16A 114.8(4)
C18A C17A C16A 122.7(4)
C17A C18A C19A 119.5(5)
C17A C18A H18A 120.2
C19A C18A H18A 120.2
C20A C19A C18A 118.1(5)
C20A C19A H19A 121.0
C18A C19A H19A 121.0
C19A C20A C21A 121.1(5)
C19A C20A H20A 119.4
C21A C20A H20A 119.4
N4A C21A C20A 120.8(4)
N4A C21A C22A 119.3(4)
C20A C21A C22A 119.9(4)
C21A C22A H22A 109.5
C21A C22A H22B 109.5
H22A C22A H22B 109.5
C21A C22A H22C 109.5
H22A C22A H22C 109.5
H22B C22A H22C 109.5
N5A C23A C24A 104.6(4)
N5A C23A H23A 110.8
C24A C23A H23A 110.8
N5A C23A H23B 110.8
C24A C23A H23B 110.8
H23A C23A H23B 108.9
C25A C24A C23A 101.3(4)
C25A C24A H24A 111.5
C23A C24A H24A 111.5
C25A C24A H24B 111.5
C23A C24A H24B 111.5
H24A C24A H24B 109.3
C24A C25A C26A 104.2(4)
C24A C25A H25A 110.9
C26A C25A H25A 110.9
C24A C25A H25B 110.9
C26A C25A H25B 110.9
H25A C25A H25B 108.9
N5A C26A C27A 113.1(3)
N5A C26A C25A 106.0(3)
C27A C26A C25A 112.7(3)
N5A C26A H26A 108.3
C27A C26A H26A 108.3
C25A C26A H26A 108.3
O2A C27A O1A 124.3(4)
O2A C27A C26A 117.4(3)
O1A C27A C26A 118.4(3)
C1A N1A C5A 117.2(4)
C1A N1A Ru1 126.9(3)
C5A N1A Ru1 115.9(3)
C10A N2A C6A 117.3(4)
C10A N2A Ru1 128.6(3)
C6A N2A Ru1 113.6(3)
C16A N3A C12A 117.5(4)
C16A N3A Ru1 112.9(3)
C12A N3A Ru1 128.9(3)
C17A N4A C21A 117.9(4)
C17A N4A Ru1 113.8(3)
C21A N4A Ru1 128.3(3)
C23A N5A C26A 106.2(3)
C23A N5A Ru1 121.4(3)
C26A N5A Ru1 109.5(2)
C23A N5A H5A 106.3
C26A N5A H5A 106.3
Ru1 N5A H5A 106.3
C27A O1A Ru1 117.0(3)
N2B Ru2 N1B 79.11(14)
N2B Ru2 N3B 96.43(13)
N1B Ru2 N3B 103.78(13)
N2B Ru2 N4B 93.91(14)
N1B Ru2 N4B 172.65(14)
N3B Ru2 N4B 79.12(14)
N2B Ru2 O1B 92.76(12)
N1B Ru2 O1B 79.80(12)
N3B Ru2 O1B 170.61(12)
N4B Ru2 O1B 98.40(13)
N2B Ru2 N5B 171.15(13)
N1B Ru2 N5B 93.83(13)
N3B Ru2 N5B 90.41(12)
N4B Ru2 N5B 92.90(13)
O1B Ru2 N5B 80.64(11)
N1B C1B C2B 123.4(4)
N1B C1B H1B 118.3
C2B C1B H1B 118.3
C1B C2B C3B 118.9(4)
C1B C2B H2B 120.6
C3B C2B H2B 120.6
C4B C3B C2B 118.7(4)
C4B C3B H3B 120.7
C2B C3B H3B 120.7
C3B C4B C5B 119.7(4)
C3B C4B H4B 120.2
C5B C4B H4B 120.2
N1B C5B C4B 121.9(4)
N1B C5B C6B 114.9(4)
C4B C5B C6B 123.2(4)
N2B C6B C7B 122.2(4)
N2B C6B C5B 114.7(4)
C7B C6B C5B 123.0(4)
C8B C7B C6B 119.4(4)
C8B C7B H7B 120.3
C6B C7B H7B 120.3
C7B C8B C9B 118.3(4)
C7B C8B H8B 120.9
C9B C8B H8B 120.9
C10B C9B C8B 119.3(4)
C10B C9B H9B 120.3
C8B C9B H9B 120.3
N2B C10B C9B 123.0(4)
N2B C10B H10B 118.5
C9B C10B H10B 118.5
C12B C11B H11D 109.5
C12B C11B H11E 109.5
H11D C11B H11E 109.5
C12B C11B H11F 109.5
H11D C11B H11F 109.5
H11E C11B H11F 109.5
N3B C12B C13B 120.7(5)
N3B C12B C11B 120.6(4)
C13B C12B C11B 118.7(5)
C14B C13B C12B 120.4(5)
C14B C13B H13B 119.8
C12B C13B H13B 119.8
C13B C14B C15B 119.0(5)
C13B C14B H14B 120.5
C15B C14B H14B 120.5
C16B C15B C14B 119.6(5)
C16B C15B H15B 120.2
C14B C15B H15B 120.2
N3B C16B C15B 122.2(4)
N3B C16B C17B 115.7(4)
C15B C16B C17B 122.0(4)
N4B C17B C18B 122.3(4)
N4B C17B C16B 115.4(4)
C18B C17B C16B 122.3(4)
C19B C18B C17B 119.2(5)
C19B C18B H18B 120.4
C17B C18B H18B 120.4
C18B C19B C20B 118.5(5)
C18B C19B H19B 120.7
C20B C19B H19B 120.7
C19B C20B C21B 120.9(4)
C19B C20B H20B 119.6
C21B C20B H20B 119.6
N4B C21B C20B 120.8(4)
N4B C21B C22B 120.3(4)
C20B C21B C22B 119.0(4)
C21B C22B H22D 109.5
C21B C22B H22E 109.5
H22D C22B H22E 109.5
C21B C22B H22F 109.5
H22D C22B H22F 109.5
H22E C22B H22F 109.5
N5B C23B C24B 105.1(4)
N5B C23B H23C 110.7
C24B C23B H23C 110.7
N5B C23B H23D 110.7
C24B C23B H23D 110.7
H23C C23B H23D 108.8
C25B C24B C23B 101.2(3)
C25B C24B H24C 111.5
C23B C24B H24C 111.5
C25B C24B H24D 111.5
C23B C24B H24D 111.5
H24C C24B H24D 109.3
C24B C25B C26B 103.8(3)
C24B C25B H25C 111.0
C26B C25B H25C 111.0
C24B C25B H25D 111.0
C26B C25B H25D 111.0
H25C C25B H25D 109.0
N5B C26B C27B 113.2(3)
N5B C26B C25B 106.1(3)
C27B C26B C25B 113.0(3)
N5B C26B H26B 108.1
C27B C26B H26B 108.1
C25B C26B H26B 108.1
O2B C27B O1B 123.7(4)
O2B C27B C26B 117.7(3)
O1B C27B C26B 118.7(3)
C1B N1B C5B 117.4(4)
C1B N1B Ru2 127.8(3)
C5B N1B Ru2 114.5(3)
C10B N2B C6B 117.7(3)
C10B N2B Ru2 126.5(3)
C6B N2B Ru2 115.7(3)
C12B N3B C16B 117.7(4)
C12B N3B Ru2 128.4(3)
C16B N3B Ru2 113.3(3)
C21B N4B C17B 118.1(4)
C21B N4B Ru2 128.3(3)
C17B N4B Ru2 113.5(3)
C23B N5B C26B 106.3(3)
C23B N5B Ru2 122.2(3)
C26B N5B Ru2 109.7(2)
C23B N5B H5B 105.8
C26B N5B H5B 105.8
Ru2 N5B H5B 105.8
C27B O1B Ru2 116.3(2)
F5 P1 F4 92.4(9)
F5 P1 F3 91.3(11)
F4 P1 F3 92.2(11)
F5 P1 F2 91.0(9)
F4 P1 F2 176.2(11)
F3 P1 F2 89.5(11)
F5 P1 F6 178.0(12)
F4 P1 F6 89.4(10)
F3 P1 F6 89.7(11)
F2 P1 F6 87.2(10)
F5 P1 F1 90.2(9)
F4 P1 F1 89.5(7)
F3 P1 F1 177.7(12)
F2 P1 F1 88.8(8)
F6 P1 F1 88.8(10)
F4' P1' F5' 93.0(10)
F4' P1' F3' 90.3(12)
F5' P1' F3' 91.2(12)
F4' P1' F6' 89.4(11)
F5' P1' F6' 176.6(13)
F3' P1' F6' 91.2(13)
F4' P1' F2' 178.1(12)
F5' P1' F2' 88.7(9)
F3' P1' F2' 90.4(11)
F6' P1' F2' 88.9(11)
F4' P1' F1' 90.9(9)
F5' P1' F1' 90.6(10)
F3' P1' F1' 177.8(14)
F6' P1' F1' 86.9(11)
F2' P1' F1' 88.4(9)
F11 P2 F9 91.6(5)
F11 P2 F10 92.4(5)
F9 P2 F10 91.0(4)
F11 P2 F7 90.3(4)
F9 P2 F7 177.6(4)
F10 P2 F7 90.5(3)
F11 P2 F12 178.5(4)
F9 P2 F12 88.5(4)
F10 P2 F12 89.1(4)
F7 P2 F12 89.6(4)
F11 P2 F8 90.1(4)
F9 P2 F8 91.1(4)
F10 P2 F8 176.8(5)
F7 P2 F8 87.4(4)
F12 P2 F8 88.5(4)
F10' P2' F12' 98.0(13)
F10' P2' F9' 88.0(13)
F12' P2' F9' 90.4(16)
F10' P2' F7' 91.3(11)
F12' P2' F7' 92.4(11)
F9' P2' F7' 177.2(17)
F10' P2' F11' 90.4(12)
F12' P2' F11' 171.5(13)
F9' P2' F11' 89.0(16)
F7' P2' F11' 88.3(11)
F10' P2' F8' 175.6(15)
F12' P2' F8' 86.3(13)
F9' P2' F8' 92.9(14)
F7' P2' F8' 87.7(13)
F11' P2' F8' 85.3(12)
H1W1 O1W H1W2 107(5)
H2W1 O2W H2W2 103(5)

loop_
_geom_bond_atom_site_label_1
_geom_bond_atom_site_label_2
_geom_bond_distance
Ru1 N1A 2.023(3)
Ru1 N2A 2.067(3)
Ru1 N3A 2.074(3)
Ru1 N4A 2.098(3)
Ru1 O1A 2.100(3)
Ru1 N5A 2.143(3)
C1A N1A 1.355(5)
C1A C2A 1.375(6)
C1A H1A 0.9500
C2A C3A 1.386(6)
C2A H2A 0.9500
C3A C4A 1.385(6)
C3A H3A 0.9500
C4A C5A 1.387(6)
C4A H4A 0.9500
C5A N1A 1.366(5)
C5A C6A 1.473(6)
C6A N2A 1.359(6)
C6A C7A 1.391(6)
C7A C8A 1.388(6)
C7A H7A 0.9500
C8A C9A 1.385(6)
C8A H8A 0.9500
C9A C10A 1.382(6)
C9A H9A 0.9500
C10A N2A 1.344(5)
C10A H10A 0.9500
C11A C12A 1.500(7)
C11A H11A 0.9800
C11A H11B 0.9800
C11A H11C 0.9800
C12A N3A 1.364(6)
C12A C13A 1.382(7)
C13A C14A 1.354(8)
C13A H13A 0.9500
C14A C15A 1.370(8)
C14A H14A 0.9500
C15A C16A 1.396(6)
C15A H15A 0.9500
C16A N3A 1.362(5)
C16A C17A 1.476(7)
C17A N4A 1.363(6)
C17A C18A 1.379(6)
C18A C19A 1.382(8)
C18A H18A 0.9500
C19A C20A 1.376(8)
C19A H19A 0.9500
C20A C21A 1.380(6)
C20A H20A 0.9500
C21A N4A 1.366(5)
C21A C22A 1.497(7)
C22A H22A 0.9800
C22A H22B 0.9800
C22A H22C 0.9800
C23A N5A 1.501(6)
C23A C24A 1.531(7)
C23A H23A 0.9900
C23A H23B 0.9900
C24A C25A 1.511(6)
C24A H24A 0.9900
C24A H24B 0.9900
C25A C26A 1.537(6)
C25A H25A 0.9900
C25A H25B 0.9900
C26A N5A 1.510(5)
C26A C27A 1.528(6)
C26A H26A 1.0000
C27A O2A 1.243(5)
C27A O1A 1.274(5)
N5A H5A 1.0000
Ru2 N2B 2.033(3)
Ru2 N1B 2.069(4)
Ru2 N3B 2.073(3)
Ru2 N4B 2.095(3)
Ru2 O1B 2.102(3)
Ru2 N5B 2.140(3)
C1B N1B 1.349(5)
C1B C2B 1.385(6)
C1B H1B 0.9500
C2B C3B 1.385(6)
C2B H2B 0.9500
C3B C4B 1.383(6)
C3B H3B 0.9500
C4B C5B 1.394(6)
C4B H4B 0.9500
C5B N1B 1.359(6)
C5B C6B 1.471(6)
C6B N2B 1.362(5)
C6B C7B 1.390(6)
C7B C8B 1.386(6)
C7B H7B 0.9500
C8B C9B 1.394(6)
C8B H8B 0.9500
C9B C10B 1.383(6)
C9B H9B 0.9500
C10B N2B 1.342(5)
C10B H10B 0.9500
C11B C12B 1.478(7)
C11B H11D 0.9800
C11B H11E 0.9800
C11B H11F 0.9800
C12B N3B 1.363(6)
C12B C13B 1.405(7)
C13B C14B 1.360(8)
C13B H13B 0.9500
C14B C15B 1.378(7)
C14B H14B 0.9500
C15B C16B 1.378(6)
C15B H15B 0.9500
C16B N3B 1.365(5)
C16B C17B 1.471(7)
C17B N4B 1.367(6)
C17B C18B 1.393(7)
C18B C19B 1.375(7)
C18B H18B 0.9500
C19B C20B 1.384(8)
C19B H19B 0.9500
C20B C21B 1.388(7)
C20B H20B 0.9500
C21B N4B 1.362(5)
C21B C22B 1.487(6)
C22B H22D 0.9800
C22B H22E 0.9800
C22B H22F 0.9800
C23B N5B 1.499(6)
C23B C24B 1.526(6)
C23B H23C 0.9900
C23B H23D 0.9900
C24B C25B 1.518(6)
C24B H24C 0.9900
C24B H24D 0.9900
C25B C26B 1.527(6)
C25B H25C 0.9900
C25B H25D 0.9900
C26B N5B 1.508(5)
C26B C27B 1.523(6)
C26B H26B 1.0000
C27B O2B 1.240(5)
C27B O1B 1.282(5)
N5B H5B 1.0000
P1 F5 1.572(12)
P1 F4 1.579(12)
P1 F3 1.592(13)
P1 F2 1.597(12)
P1 F6 1.605(13)
P1 F1 1.616(12)
P1' F4' 1.558(14)
P1' F5' 1.582(13)
P1' F3' 1.590(14)
P1' F6' 1.608(13)
P1' F2' 1.609(13)
P1' F1' 1.612(13)
P2 F11 1.571(7)
P2 F9 1.574(6)
P2 F10 1.583(6)
P2 F7 1.602(6)
P2 F12 1.615(6)
P2 F8 1.622(6)
P2' F10' 1.544(15)
P2' F12' 1.574(17)
P2' F9' 1.581(19)
P2' F7' 1.592(16)
P2' F11' 1.615(16)
P2' F8' 1.627(18)
O1W H1W1 0.82(3)
O1W H1W2 0.83(3)
O2W H2W1 0.87(4)
O2W H2W2 0.84(4)

loop_
_geom_hbond_atom_site_label_D
_geom_hbond_atom_site_label_H
_geom_hbond_atom_site_label_A
_geom_hbond_distance_DH
_geom_hbond_distance_HA
_geom_hbond_distance_DA
_geom_hbond_angle_DHA
_geom_hbond_site_symmetry_A
O1W H1W1 O2A 0.82(3) 2.05(3) 2.857(4) 165(6) 1_655
O1W H1W2 O2B 0.83(3) 2.05(3) 2.870(4) 169(6) 1_545
O2W H2W1 O2A 0.87(4) 2.03(4) 2.874(5) 161(7) 1_655

loop_
_geom_torsion_atom_site_label_1
_geom_torsion_atom_site_label_2
_geom_torsion_atom_site_label_3
_geom_torsion_atom_site_label_4
_geom_torsion
N1A C1A C2A C3A -1.9(7)
C1A C2A C3A C4A -0.1(6)
C2A C3A C4A C5A 0.9(6)
C3A C4A C5A N1A 0.2(6)
C3A C4A C5A C6A -176.5(4)
N1A C5A C6A N2A -5.0(5)
C4A C5A C6A N2A 172.0(4)
N1A C5A C6A C7A -179.8(4)
C4A C5A C6A C7A -2.9(6)
N2A C6A C7A C8A 0.5(6)
C5A C6A C7A C8A 175.0(4)
C6A C7A C8A C9A -2.3(6)
C7A C8A C9A C10A 2.8(6)
C8A C9A C10A N2A -1.6(6)
N3A C12A C13A C14A -0.2(8)
C11A C12A C13A C14A -179.8(5)
C12A C13A C14A C15A -3.7(9)
C13A C14A C15A C16A 2.1(8)
C14A C15A C16A N3A 3.3(7)
C14A C15A C16A C17A -174.8(5)
N3A C16A C17A N4A 8.4(6)
C15A C16A C17A N4A -173.4(4)
N3A C16A C17A C18A -167.1(4)
C15A C16A C17A C18A 11.1(7)
N4A C17A C18A C19A -1.8(7)
C16A C17A C18A C19A 173.4(5)
C17A C18A C19A C20A -2.3(8)
C18A C19A C20A C21A 4.3(8)
C19A C20A C21A N4A -2.2(7)
C19A C20A C21A C22A 179.2(5)
N5A C23A C24A C25A -41.0(5)
C23A C24A C25A C26A 39.4(5)
C24A C25A C26A N5A -23.9(5)
C24A C25A C26A C27A -148.0(4)
N5A C26A C27A O2A -177.3(3)
C25A C26A C27A O2A -57.1(5)
N5A C26A C27A O1A 2.4(5)
C25A C26A C27A O1A 122.6(4)
C2A C1A N1A C5A 2.9(6)
C2A C1A N1A Ru1 -176.2(3)
C4A C5A N1A C1A -2.0(6)
C6A C5A N1A C1A 175.0(3)
C4A C5A N1A Ru1 177.2(3)
C6A C5A N1A Ru1 -5.8(4)
C9A C10A N2A C6A -0.3(6)
C9A C10A N2A Ru1 171.4(3)
C7A C6A N2A C10A 0.8(6)
C5A C6A N2A C10A -174.1(3)
C7A C6A N2A Ru1 -172.1(3)
C5A C6A N2A Ru1 13.0(5)
C15A C16A N3A C12A -7.0(6)
C17A C16A N3A C12A 171.2(4)
C15A C16A N3A Ru1 164.3(4)
C17A C16A N3A Ru1 -17.6(4)
C13A C12A N3A C16A 5.4(7)
C11A C12A N3A C16A -174.9(4)
C13A C12A N3A Ru1 -164.2(4)
C11A C12A N3A Ru1 15.4(6)
C18A C17A N4A C21A 3.9(7)
C16A C17A N4A C21A -171.6(4)
C18A C17A N4A Ru1 -179.4(4)
C16A C17A N4A Ru1 5.0(5)
C20A C21A N4A C17A -1.9(6)
C22A C21A N4A C17A 176.7(4)
C20A C21A N4A Ru1 -178.0(3)
C22A C21A N4A Ru1 0.6(6)
C24A C23A N5A C26A 26.5(4)
C24A C23A N5A Ru1 152.4(3)
C27A C26A N5A C23A 122.1(4)
C25A C26A N5A C23A -1.8(4)
C27A C26A N5A Ru1 -10.6(4)
C25A C26A N5A Ru1 -134.6(3)
O2A C27A O1A Ru1 -172.6(3)
C26A C27A O1A Ru1 7.7(5)
N1B C1B C2B C3B -0.6(6)
C1B C2B C3B C4B 1.7(6)
C2B C3B C4B C5B -1.2(6)
C3B C4B C5B N1B -0.6(6)
C3B C4B C5B C6B 178.1(4)
N1B C5B C6B N2B -0.8(5)
C4B C5B C6B N2B -179.6(4)
N1B C5B C6B C7B 176.5(4)
C4B C5B C6B C7B -2.2(7)
N2B C6B C7B C8B -0.1(6)
C5B C6B C7B C8B -177.3(4)
C6B C7B C8B C9B 1.6(6)
C7B C8B C9B C10B -1.1(6)
C8B C9B C10B N2B -1.0(6)
N3B C12B C13B C14B -0.7(8)
C11B C12B C13B C14B -179.9(5)
C12B C13B C14B C15B -2.8(8)
C13B C14B C15B C16B 1.2(8)
C14B C15B C16B N3B 3.8(7)
C14B C15B C16B C17B -174.0(4)
N3B C16B C17B N4B 8.1(5)
C15B C16B C17B N4B -173.9(4)
N3B C16B C17B C18B -168.4(4)
C15B C16B C17B C18B 9.6(7)
N4B C17B C18B C19B -2.0(7)
C16B C17B C18B C19B 174.3(4)
C17B C18B C19B C20B -2.5(8)
C18B C19B C20B C21B 4.3(8)
C19B C20B C21B N4B -1.6(7)
C19B C20B C21B C22B 177.7(4)
N5B C23B C24B C25B -39.6(5)
C23B C24B C25B C26B 40.1(5)
C24B C25B C26B N5B -26.4(4)
C24B C25B C26B C27B -151.0(4)
N5B C26B C27B O2B -179.9(3)
C25B C26B C27B O2B -59.3(5)
N5B C26B C27B O1B -0.7(5)
C25B C26B C27B O1B 119.9(4)
C2B C1B N1B C5B -1.1(6)
C2B C1B N1B Ru2 172.8(3)
C4B C5B N1B C1B 1.7(6)
C6B C5B N1B C1B -177.1(4)
C4B C5B N1B Ru2 -173.0(3)
C6B C5B N1B Ru2 8.2(5)
C9B C10B N2B C6B 2.5(6)
C9B C10B N2B Ru2 -174.5(3)
C7B C6B N2B C10B -1.9(6)
C5B C6B N2B C10B 175.5(4)
C7B C6B N2B Ru2 175.4(3)
C5B C6B N2B Ru2 -7.2(4)
C13B C12B N3B C16B 5.5(6)
C11B C12B N3B C16B -175.3(4)
C13B C12B N3B Ru2 -164.6(4)
C11B C12B N3B Ru2 14.6(6)
C15B C16B N3B C12B -7.1(6)
C17B C16B N3B C12B 170.8(4)
C15B C16B N3B Ru2 164.4(4)
C17B C16B N3B Ru2 -17.6(4)
C20B C21B N4B C17B -2.8(6)
C22B C21B N4B C17B 177.8(4)
C20B C21B N4B Ru2 -179.7(3)
C22B C21B N4B Ru2 1.0(6)
C18B C17B N4B C21B 4.7(6)
C16B C17B N4B C21B -171.8(4)
C18B C17B N4B Ru2 -178.0(4)
C16B C17B N4B Ru2 5.4(5)
C24B C23B N5B C26B 23.7(4)
C24B C23B N5B Ru2 150.6(3)
C27B C26B N5B C23B 126.1(4)
C25B C26B N5B C23B 1.6(4)
C27B C26B N5B Ru2 -7.9(4)
C25B C26B N5B Ru2 -132.4(3)
O2B C27B O1B Ru2 -171.3(3)
C26B C27B O1B Ru2 9.6(5)
